data_4505184
loop_
_publ_author_name
'K\"uhl, Olaf'
'Goutal, Sigrid'

_publ_section_title
;
 Acid/Base versus Redox Reaction&#x2212;The Case of Chloranilic Acid and
 Hydrazine:&#x2009; A Supramolecular Decision?
;
_journal_issue 5
_journal_name_full 'Crystal Growth &amp; Design'
_journal_page_first 1875
_journal_paper_doi 10.1021/cg0501581
_journal_volume 5
_journal_year 2005
_chemical_formula_sum 'C6 H10 Cl2 N4 O4'
_chemical_formula_weight 273.08
_chemical_name_systematic
; 
 ? 
;
_space_group_IT_number 14
_symmetry_cell_setting monoclinic
_symmetry_space_group_name_Hall '-P 2ybc'
_symmetry_space_group_name_H-M 'P 1 21/c 1'
_atom_sites_solution_hydrogens geom
_atom_sites_solution_primary direct
_atom_sites_solution_secondary difmap
_audit_creation_method SHELXL-97
_cell_angle_alpha 90.00
_cell_angle_beta 99.946(10)
_cell_angle_gamma 90.00
_cell_formula_units_Z 2
_cell_length_a 7.7070(10)
_cell_length_b 4.8690(10)
_cell_length_c 13.3000(10)
_cell_measurement_reflns_used 57
_cell_measurement_temperature 198(2)
_cell_measurement_theta_max 21.695
_cell_measurement_theta_min 5.348
_cell_volume 491.59(13)
_computing_cell_refinement 'Dirax/lsq (Duisenberg & Schreurs, 1989-2000)'
_computing_data_collection 'Collect (Nonius BV, 1997-2000)'
_computing_data_reduction 'EvalCCD (Duisenberg & Schreurs 1990-2000)'
_computing_molecular_graphics 'Ortep III 1.0.3 (M.N.Burnett,C.K.Johnson,2000'
_computing_publication_material 'XCIF 6.12 (Sheldrick, 1997)'
_computing_structure_refinement 'SHELXL-97 (Sheldrick, 1997)'
_computing_structure_solution 'SHELXS-97 (Sheldrick, 1990)'
_diffrn_ambient_temperature 198(2)
_diffrn_detector_area_resol_mean 9
_diffrn_measured_fraction_theta_full 0.978
_diffrn_measured_fraction_theta_max 0.978
_diffrn_measurement_device_type KappaCCD
_diffrn_measurement_method CCD
_diffrn_radiation_monochromator graphite
_diffrn_radiation_source 'fine-focus sealed tube'
_diffrn_radiation_type MoK\a
_diffrn_radiation_wavelength 0.71073
_diffrn_reflns_av_R_equivalents 0.0225
_diffrn_reflns_av_sigmaI/netI 0.0120
_diffrn_reflns_limit_h_max 9
_diffrn_reflns_limit_h_min -9
_diffrn_reflns_limit_k_max 5
_diffrn_reflns_limit_k_min -6
_diffrn_reflns_limit_l_max 15
_diffrn_reflns_limit_l_min -16
_diffrn_reflns_number 7797
_diffrn_reflns_theta_full 27.00
_diffrn_reflns_theta_max 27.00
_diffrn_reflns_theta_min 3.74
_exptl_absorpt_coefficient_mu 0.667
_exptl_absorpt_correction_T_max 0.9302
_exptl_absorpt_correction_T_min 0.6825
_exptl_absorpt_correction_type multi-scan
_exptl_absorpt_process_details 'SADABS 2.03.(Sheldrick,Bruker AXS Inc.,2002)'
_exptl_crystal_colour 'dark red'
_exptl_crystal_density_diffrn 1.845
_exptl_crystal_density_method 'not measured'
_exptl_crystal_description needle
_exptl_crystal_F_000 280
_exptl_crystal_size_max 0.62
_exptl_crystal_size_mid 0.15
_exptl_crystal_size_min 0.11
_refine_diff_density_max 0.362
_refine_diff_density_min -0.342
_refine_diff_density_rms 0.075
_refine_ls_extinction_method none
_refine_ls_goodness_of_fit_ref 1.124
_refine_ls_hydrogen_treatment mixed
_refine_ls_matrix_type full
_refine_ls_number_parameters 93
_refine_ls_number_reflns 1043
_refine_ls_number_restraints 0
_refine_ls_restrained_S_all 1.124
_refine_ls_R_factor_all 0.0263
_refine_ls_R_factor_gt 0.0222
_refine_ls_shift/su_max 0.001
_refine_ls_shift/su_mean 0.000
_refine_ls_structure_factor_coef Fsqd
_refine_ls_weighting_details 'calc w=1/[\s^2^(Fo^2^)+(0.0353P)^2^+0.2095P] where P=(Fo^2^+2Fc^2^)/3'
_refine_ls_weighting_scheme calc
_refine_ls_wR_factor_gt 0.0576
_refine_ls_wR_factor_ref 0.0613
_reflns_number_gt 957
_reflns_number_total 1043
_reflns_threshold_expression >2sigma(I)
_cod_data_source_file cg0501581si20050705_062945.cif
_cod_data_source_block iapp_116
_cod_original_sg_symbol_H-M P21/c
_cod_database_code 4505184

loop_
_symmetry_equiv_pos_as_xyz
'x, y, z'
'-x, y+1/2, -z+1/2'
'-x, -y, -z'
'x, -y-1/2, z-1/2'

loop_
_atom_site_label
_atom_site_type_symbol
_atom_site_fract_x
_atom_site_fract_y
_atom_site_fract_z
_atom_site_U_iso_or_equiv
_atom_site_adp_type
_atom_site_occupancy
_atom_site_symmetry_multiplicity
_atom_site_calc_flag
Cl1 Cl 1.05119(4) 0.47461(7) 0.66646(2) 0.01413(12) Uani 1 1 d
C1 C 1.02454(17) 0.2123(3) 0.57618(9) 0.0114(3) Uani 1 1 d
C2 C 0.86260(17) 0.0736(3) 0.55688(9) 0.0113(3) Uani 1 1 d
C3 C 0.83775(17) -0.1577(3) 0.47644(10) 0.0113(3) Uani 1 1 d
O1 O 0.73432(13) 0.1218(2) 0.59885(8) 0.0180(2) Uani 1 1 d
O2 O 0.69212(12) -0.2789(2) 0.46412(8) 0.0173(2) Uani 1 1 d
N1 N 0.38229(16) 0.4243(3) 0.29388(9) 0.0162(3) Uani 1 1 d
H1 H 0.300(2) 0.300(4) 0.2741(14) 0.021(4) Uiso 1 1 d
H2 H 0.337(2) 0.546(4) 0.3318(14) 0.020(4) Uiso 1 1 d
N2 N 0.51173(16) 0.2785(3) 0.36650(9) 0.0156(3) Uani 1 1 d
H3 H 0.463(2) 0.196(4) 0.4204(14) 0.025(5) Uiso 1 1 d
H4 H 0.592(3) 0.396(4) 0.3964(15) 0.030(5) Uiso 1 1 d
H5 H 0.556(2) 0.155(4) 0.3293(15) 0.026(5) Uiso 1 1 d

loop_
_atom_site_aniso_label
_atom_site_aniso_U_11
_atom_site_aniso_U_22
_atom_site_aniso_U_33
_atom_site_aniso_U_23
_atom_site_aniso_U_13
_atom_site_aniso_U_12
Cl1 0.01675(19) 0.01233(19) 0.01297(18) -0.00329(11) 0.00159(12) -0.00073(12)
C1 0.0137(6) 0.0099(6) 0.0103(6) -0.0018(5) 0.0013(5) -0.0006(5)
C2 0.0128(6) 0.0099(6) 0.0113(6) 0.0021(5) 0.0025(5) 0.0012(5)
C3 0.0109(6) 0.0103(6) 0.0117(6) 0.0017(5) -0.0003(5) -0.0008(5)
O1 0.0146(5) 0.0170(5) 0.0247(5) -0.0052(4) 0.0095(4) -0.0025(4)
O2 0.0114(5) 0.0196(5) 0.0209(5) -0.0049(4) 0.0031(4) -0.0058(4)
N1 0.0156(6) 0.0152(6) 0.0175(6) -0.0024(5) 0.0023(5) -0.0007(5)
N2 0.0141(6) 0.0157(6) 0.0171(6) -0.0011(5) 0.0030(5) -0.0036(5)

loop_
_atom_type_symbol
_atom_type_description
_atom_type_scat_dispersion_real
_atom_type_scat_dispersion_imag
_atom_type_scat_source
C C 0.0033 0.0016 'International Tables Vol C Tables 4.2.6.8 and 6.1.1.4'
H H 0.0000 0.0000 'International Tables Vol C Tables 4.2.6.8 and 6.1.1.4'
N N 0.0061 0.0033 'International Tables Vol C Tables 4.2.6.8 and 6.1.1.4'
O O 0.0106 0.0060 'International Tables Vol C Tables 4.2.6.8 and 6.1.1.4'
Cl Cl 0.1484 0.1585 'International Tables Vol C Tables 4.2.6.8 and 6.1.1.4'

loop_
_geom_angle_atom_site_label_1
_geom_angle_atom_site_label_2
_geom_angle_atom_site_label_3
_geom_angle
_geom_angle_site_symmetry_1
_geom_angle_site_symmetry_3
C3 C1 C2 123.13(12) 3_756 .
C3 C1 Cl1 118.48(10) 3_756 .
C2 C1 Cl1 118.34(10) . .
O1 C2 C1 125.45(12) . .
O1 C2 C3 115.96(11) . .
C1 C2 C3 118.58(11) . .
O2 C3 C1 125.93(13) . 3_756
O2 C3 C2 115.82(11) . .
C1 C3 C2 118.25(11) 3_756 .
N2 N1 H1 103.8(12) . .
N2 N1 H2 103.9(12) . .
H1 N1 H2 107.3(16) . .
N1 N2 H3 113.2(11) . .
N1 N2 H4 109.2(13) . .
H3 N2 H4 105.6(16) . .
N1 N2 H5 104.5(12) . .
H3 N2 H5 111.9(17) . .
H4 N2 H5 112.7(17) . .

loop_
_geom_bond_atom_site_label_1
_geom_bond_atom_site_label_2
_geom_bond_distance
_geom_bond_site_symmetry_2
Cl1 C1 1.7406(13) .
C1 C3 1.3941(18) 3_756
C1 C2 1.4033(19) .
C2 O1 1.2389(16) .
C2 C3 1.5423(18) .
C3 O2 1.2534(16) .
C3 C1 1.3941(18) 3_756
N1 N2 1.4490(17) .
N1 H1 0.88(2) .
N1 H2 0.89(2) .
N2 H3 0.953(19) .
N2 H4 0.88(2) .
N2 H5 0.89(2) .

loop_
_geom_torsion_atom_site_label_1
_geom_torsion_atom_site_label_2
_geom_torsion_atom_site_label_3
_geom_torsion_atom_site_label_4
_geom_torsion
_geom_torsion_site_symmetry_1
_geom_torsion_site_symmetry_4
C3 C1 C2 O1 -177.15(13) 3_756 .
Cl1 C1 C2 O1 0.13(19) . .
C3 C1 C2 C3 2.3(2) 3_756 .
Cl1 C1 C2 C3 179.60(9) . .
O1 C2 C3 O2 -2.14(18) . .
C1 C2 C3 O2 178.34(12) . .
O1 C2 C3 C1 177.31(12) . 3_756
C1 C2 C3 C1 -2.2(2) . 3_756
